data_1007079
loop_
_publ_author_name
'Tranqui, D'
'Durif, A'
'Guitel, J C'
'Averbuch-Pouchot, M T'

_publ_section_title
;
Structure cristalline des composes du type N H~4~ M(II) P O~4~ (H~2~ O)
;
_journal_coden_ASTM BSCFAS
_journal_name_full
;
Bulletin de la Societe Chimique de France (Vol=Year)
;
_journal_page_first 1759
_journal_page_last 1760
_journal_volume 1968
_journal_year 1968
_chemical_formula_structural 'N H4 Co P O4 H2 O'
_chemical_formula_sum 'Co H6 N O5 P'
_chemical_name_systematic 'Ammonium cobalt phosphate hydrate'
_space_group_IT_number 31
_symmetry_cell_setting orthorhombic
_symmetry_Int_Tables_number 31
_symmetry_space_group_name_Hall 'P 2ac -2'
_symmetry_space_group_name_H-M 'P m n 21'
_cell_angle_alpha 90
_cell_angle_beta 90
_cell_angle_gamma 90
_cell_formula_units_Z 2
_cell_length_a 5.55
_cell_length_b 8.85
_cell_length_c 4.805
_cell_volume 236.0
_cod_original_formula_sum 'H6 Co N O5 P'
_cod_database_code 1007079

loop_
_symmetry_equiv_pos_as_xyz
x,y,z
-x,y,z
1/2-x,-y,1/2+z
1/2+x,-y,1/2+z

loop_
_atom_site_label
_atom_site_type_symbol
_atom_site_symmetry_multiplicity
_atom_site_Wyckoff_symbol
_atom_site_fract_x
_atom_site_fract_y
_atom_site_fract_z
_atom_site_occupancy
_atom_site_attached_hydrogens
_atom_site_calc_flag
N1 N3- 2 a 0. 0.5390(66) 0.659(14) 1. 4 d
Co1 Co2+ 2 a 0. -0.024(1) 0.546 1. 0 d
P1 P5+ 2 a 0. 0.1846(24) 0.1380(41) 1. 0 d
O1 O2- 2 a 0. 0.1580(52) -0.169(11) 1. 0 d
O2 O2- 2 a 0. 0.3522(48) 0.169(10) 1. 0 d
O3 O2- 4 b 0.2300(84) 0.120(2) 0.2890(68) 1. 0 d
O4 O2- 2 a 0. -0.179(6) 0.2330(96) 1. 2 d

loop_
_atom_type_symbol
_atom_type_oxidation_number
N3- -3.000
Co2+ 2.000
P5+ 5.000
O2- -2.000
H1+ 1.000
